data_7702087
loop_
_publ_author_name
'Shen, Yu'
'Fan, Cong-Cong'
'Wei, Yu-Zhen'
'Du, Jie'
'Zhu, Hai-Bin'
'Zhao, Yue'

_publ_section_title
;
 An anionic zeolite-like metal-organic framework (AZMOF) with a Moravia
 network for organic dye absorption through cation-exchange.
;
_journal_issue 27
_journal_name_full 'Dalton transactions (Cambridge, England : 2003)'
_journal_page_first 10909
_journal_page_last 10915
_journal_paper_doi 10.1039/c6dt01697a
_journal_volume 45
_journal_year 2016
_chemical_formula_sum 'C960 H192 O552 S192 Sr104'
_chemical_formula_weight 35823.12
_space_group_crystal_system cubic
_space_group_IT_number 226
_space_group_name_Hall '-F 4a 2 3'
_space_group_name_H-M_alt 'F m -3 c'
_atom_sites_solution_hydrogens geom
_audit_creation_method SHELXL-2014/7
_audit_update_record
;
2016-06-02 deposited with the CCDC.
2016-06-03 downloaded from the CCDC.
;
_cell_angle_alpha 90
_cell_angle_beta 90
_cell_angle_gamma 90
_cell_formula_units_Z 1
_cell_length_a 41.0051(9)
_cell_length_b 41.0051(9)
_cell_length_c 41.0051(9)
_cell_measurement_reflns_used 48727
_cell_measurement_temperature 293(2)
_cell_measurement_theta_max 25.50
_cell_measurement_theta_min 2.25
_cell_volume 68947(3)
_computing_cell_refinement 'Bruker SMART'
_computing_data_collection 'Bruker SMART'
_computing_data_reduction 'Bruker SAINT'
_computing_molecular_graphics 'diamond 3.0'
_computing_publication_material 'Bruker SHELXTL'
_computing_structure_refinement 'SHELXL-2014/7 (Sheldrick, 2014)'
_computing_structure_solution 'Bruker SHELXTL'
_diffrn_ambient_temperature 293(2)
_diffrn_measured_fraction_theta_full 0.996
_diffrn_measured_fraction_theta_max 0.996
_diffrn_measurement_device_type 'Bruker APEXII CCD area-detector'
_diffrn_measurement_method 'phi and omega scans'
_diffrn_radiation_type MoK\a
_diffrn_radiation_wavelength 0.71073
_diffrn_reflns_av_R_equivalents 0.0908
_diffrn_reflns_av_unetI/netI 0.0247
_diffrn_reflns_Laue_measured_fraction_full 0.996
_diffrn_reflns_Laue_measured_fraction_max 0.996
_diffrn_reflns_limit_h_max 47
_diffrn_reflns_limit_h_min -48
_diffrn_reflns_limit_k_max 48
_diffrn_reflns_limit_k_min -25
_diffrn_reflns_limit_l_max 31
_diffrn_reflns_limit_l_min -48
_diffrn_reflns_number 48727
_diffrn_reflns_point_group_measured_fraction_full 0.996
_diffrn_reflns_point_group_measured_fraction_max 0.996
_diffrn_reflns_theta_full 25.005
_diffrn_reflns_theta_max 25.005
_diffrn_reflns_theta_min 1.720
_exptl_absorpt_coefficient_mu 2.181
_exptl_crystal_colour colorless
_exptl_crystal_density_diffrn 0.863
_exptl_crystal_description block
_exptl_crystal_F_000 17392
_exptl_crystal_size_max 0.280
_exptl_crystal_size_mid 0.250
_exptl_crystal_size_min 0.220
_refine_diff_density_max 1.461
_refine_diff_density_min -1.258
_refine_diff_density_rms 0.175
_refine_ls_extinction_method none
_refine_ls_goodness_of_fit_ref 1.853
_refine_ls_hydrogen_treatment constr
_refine_ls_matrix_type full
_refine_ls_number_parameters 93
_refine_ls_number_reflns 2671
_refine_ls_number_restraints 24
_refine_ls_restrained_S_all 1.852
_refine_ls_R_factor_all 0.1052
_refine_ls_R_factor_gt 0.0859
_refine_ls_shift/su_max 0.001
_refine_ls_shift/su_mean 0.000
_refine_ls_structure_factor_coef Fsqd
_refine_ls_weighting_details 'w=1/[\s^2^(Fo^2^)+(0.0931P)^2^+541.3568P] where P=(Fo^2^+2Fc^2^)/3'
_refine_ls_weighting_scheme calc
_refine_ls_wR_factor_gt 0.2517
_refine_ls_wR_factor_ref 0.2671
_reflns_Friedel_coverage 0.000
_reflns_number_gt 2212
_reflns_number_total 2671
_reflns_threshold_expression 'I > 2\s(I)'
_cod_data_source_file c6dt01697a2.cif
_cod_data_source_block 1
_cod_original_cell_volume 68947(5)
_cod_original_sg_symbol_Hall '-F 4c 2 3'
_cod_database_code 7702087
_shelx_shelxl_version_number 2014/7
_shelx_space_group_comment
;
The symmetry employed for this shelxl refinement is uniquely defined
by the following loop, which should always be used as a source of
symmetry information in preference to the above space-group names.
They are only intended as comments.
;
_shelx_estimated_absorpt_t_min 0.580
_shelx_estimated_absorpt_t_max 0.645

loop_
_space_group_symop_operation_xyz
'x, y, z'
'-y, x, z+1/2'
'-x, -y, z'
'y, -x, z+1/2'
'x, -y, -z'
'y, x, -z+1/2'
'-x, y, -z'
'-y, -x, -z+1/2'
'z, x, y'
'-x, z, y+1/2'
'-z, -x, y'
'x, -z, y+1/2'
'z, -x, -y'
'x, z, -y+1/2'
'-z, x, -y'
'-x, -z, -y+1/2'
'y, z, x'
'-z+1/2, -y, -x'
'-z+1/2, y, x'
'z+1/2, y, -x'
'z+1/2, -y, x'
'y, -z+1/2, -x+1/2'
'-y, -z+1/2, x+1/2'
'-y, z+1/2, -x+1/2'
'x, y+1/2, z+1/2'
'-y, x+1/2, z+1'
'-x, -y+1/2, z+1/2'
'y, -x+1/2, z+1'
'x, -y+1/2, -z+1/2'
'y, x+1/2, -z+1'
'-x, y+1/2, -z+1/2'
'-y, -x+1/2, -z+1'
'z, x+1/2, y+1/2'
'-x, z+1/2, y+1'
'-z, -x+1/2, y+1/2'
'x, -z+1/2, y+1'
'z, -x+1/2, -y+1/2'
'x, z+1/2, -y+1'
'-z, x+1/2, -y+1/2'
'-x, -z+1/2, -y+1'
'y, z+1/2, x+1/2'
'-z+1/2, -y+1/2, -x+1/2'
'-z+1/2, y+1/2, x+1/2'
'z+1/2, y+1/2, -x+1/2'
'z+1/2, -y+1/2, x+1/2'
'y, -z+1, -x+1'
'-y, -z+1, x+1'
'-y, z+1, -x+1'
'x+1/2, y, z+1/2'
'-y+1/2, x, z+1'
'-x+1/2, -y, z+1/2'
'y+1/2, -x, z+1'
'x+1/2, -y, -z+1/2'
'y+1/2, x, -z+1'
'-x+1/2, y, -z+1/2'
'-y+1/2, -x, -z+1'
'z+1/2, x, y+1/2'
'-x+1/2, z, y+1'
'-z+1/2, -x, y+1/2'
'x+1/2, -z, y+1'
'z+1/2, -x, -y+1/2'
'x+1/2, z, -y+1'
'-z+1/2, x, -y+1/2'
'-x+1/2, -z, -y+1'
'y+1/2, z, x+1/2'
'-z+1, -y, -x+1/2'
'-z+1, y, x+1/2'
'z+1, y, -x+1/2'
'z+1, -y, x+1/2'
'y+1/2, -z+1/2, -x+1'
'-y+1/2, -z+1/2, x+1'
'-y+1/2, z+1/2, -x+1'
'x+1/2, y+1/2, z'
'-y+1/2, x+1/2, z+1/2'
'-x+1/2, -y+1/2, z'
'y+1/2, -x+1/2, z+1/2'
'x+1/2, -y+1/2, -z'
'y+1/2, x+1/2, -z+1/2'
'-x+1/2, y+1/2, -z'
'-y+1/2, -x+1/2, -z+1/2'
'z+1/2, x+1/2, y'
'-x+1/2, z+1/2, y+1/2'
'-z+1/2, -x+1/2, y'
'x+1/2, -z+1/2, y+1/2'
'z+1/2, -x+1/2, -y'
'x+1/2, z+1/2, -y+1/2'
'-z+1/2, x+1/2, -y'
'-x+1/2, -z+1/2, -y+1/2'
'y+1/2, z+1/2, x'
'-z+1, -y+1/2, -x'
'-z+1, y+1/2, x'
'z+1, y+1/2, -x'
'z+1, -y+1/2, x'
'y+1/2, -z+1, -x+1/2'
'-y+1/2, -z+1, x+1/2'
'-y+1/2, z+1, -x+1/2'
'-x, -y, -z'
'y, -x, -z-1/2'
'x, y, -z'
'-y, x, -z-1/2'
'-x, y, z'
'-y, -x, z-1/2'
'x, -y, z'
'y, x, z-1/2'
'-z, -x, -y'
'x, -z, -y-1/2'
'z, x, -y'
'-x, z, -y-1/2'
'-z, x, y'
'-x, -z, y-1/2'
'z, -x, y'
'x, z, y-1/2'
'-y, -z, -x'
'z-1/2, y, x'
'z-1/2, -y, -x'
'-z-1/2, -y, x'
'-z-1/2, y, -x'
'-y, z-1/2, x-1/2'
'y, z-1/2, -x-1/2'
'y, -z-1/2, x-1/2'
'-x, -y+1/2, -z+1/2'
'y, -x+1/2, -z'
'x, y+1/2, -z+1/2'
'-y, x+1/2, -z'
'-x, y+1/2, z+1/2'
'-y, -x+1/2, z'
'x, -y+1/2, z+1/2'
'y, x+1/2, z'
'-z, -x+1/2, -y+1/2'
'x, -z+1/2, -y'
'z, x+1/2, -y+1/2'
'-x, z+1/2, -y'
'-z, x+1/2, y+1/2'
'-x, -z+1/2, y'
'z, -x+1/2, y+1/2'
'x, z+1/2, y'
'-y, -z+1/2, -x+1/2'
'z-1/2, y+1/2, x+1/2'
'z-1/2, -y+1/2, -x+1/2'
'-z-1/2, -y+1/2, x+1/2'
'-z-1/2, y+1/2, -x+1/2'
'-y, z, x'
'y, z, -x'
'y, -z, x'
'-x+1/2, -y, -z+1/2'
'y+1/2, -x, -z'
'x+1/2, y, -z+1/2'
'-y+1/2, x, -z'
'-x+1/2, y, z+1/2'
'-y+1/2, -x, z'
'x+1/2, -y, z+1/2'
'y+1/2, x, z'
'-z+1/2, -x, -y+1/2'
'x+1/2, -z, -y'
'z+1/2, x, -y+1/2'
'-x+1/2, z, -y'
'-z+1/2, x, y+1/2'
'-x+1/2, -z, y'
'z+1/2, -x, y+1/2'
'x+1/2, z, y'
'-y+1/2, -z, -x+1/2'
'z, y, x+1/2'
'z, -y, -x+1/2'
'-z, -y, x+1/2'
'-z, y, -x+1/2'
'-y+1/2, z-1/2, x'
'y+1/2, z-1/2, -x'
'y+1/2, -z-1/2, x'
'-x+1/2, -y+1/2, -z'
'y+1/2, -x+1/2, -z-1/2'
'x+1/2, y+1/2, -z'
'-y+1/2, x+1/2, -z-1/2'
'-x+1/2, y+1/2, z'
'-y+1/2, -x+1/2, z-1/2'
'x+1/2, -y+1/2, z'
'y+1/2, x+1/2, z-1/2'
'-z+1/2, -x+1/2, -y'
'x+1/2, -z+1/2, -y-1/2'
'z+1/2, x+1/2, -y'
'-x+1/2, z+1/2, -y-1/2'
'-z+1/2, x+1/2, y'
'-x+1/2, -z+1/2, y-1/2'
'z+1/2, -x+1/2, y'
'x+1/2, z+1/2, y-1/2'
'-y+1/2, -z+1/2, -x'
'z, y+1/2, x'
'z, -y+1/2, -x'
'-z, -y+1/2, x'
'-z, y+1/2, -x'
'-y+1/2, z, x-1/2'
'y+1/2, z, -x-1/2'
'y+1/2, -z, x-1/2'

loop_
_atom_site_label
_atom_site_type_symbol
_atom_site_fract_x
_atom_site_fract_y
_atom_site_fract_z
_atom_site_U_iso_or_equiv
_atom_site_adp_type
_atom_site_occupancy
_atom_site_site_symmetry_order
_atom_site_calc_flag
_atom_site_refinement_flags_posn
_atom_site_refinement_flags_adp
_atom_site_refinement_flags_occupancy
S1 S 0.63026(5) 0.70964(5) 0.89261(5) 0.0421(6) Uani 1 1 d . . .
O1 O 0.65253(14) 0.74707(16) 0.94990(14) 0.0491(17) Uani 1 1 d . . .
O2 O 0.69521(14) 0.71654(13) 0.96213(13) 0.0385(14) Uani 1 1 d . . .
C1 C 0.67077(18) 0.72306(18) 0.94486(17) 0.0281(16) Uani 1 1 d . . .
C2 C 0.66351(19) 0.70127(18) 0.91716(18) 0.0321(18) Uani 1 1 d . . .
C3 C 0.6815(2) 0.67387(18) 0.90758(18) 0.039(2) Uani 1 1 d . . .
H3 H 0.6999 0.6659 0.9181 0.046 Uiso 1 1 calc R U .
C4 C 0.6669(2) 0.65990(19) 0.8788(2) 0.039(2) Uani 1 1 d . . .
C5 C 0.6392(2) 0.67679(18) 0.86800(19) 0.0363(19) Uani 1 1 d . U .
O5 O 0.7500 0.8090(5) 0.2500 0.030(5) Uani 0.4 4 d S TU P
O6 O 0.7500 0.7500 1.0000 0.016(2) Uani 1 8 d S T P
O7 O 0.6452(3) 0.8117(2) 1.0000 0.066 Uani 1 2 d S T P
Sr1 Sr 0.68796(2) 0.76812(2) 1.0000 0.0256(4) Uani 1 2 d S T P
Sr2 Sr 0.7500 0.7500 0.2500 0.0454(10) Uani 1 24 d S T P
O5' O 0.7500 0.8614(7) 0.2500 0.035(7) Uani 0.32 4 d S TU P
O5'' O 0.7500 0.8966(7) 0.2500 0.037(8) Uani 0.28 4 d S TU P

loop_
_atom_site_aniso_label
_atom_site_aniso_U_11
_atom_site_aniso_U_22
_atom_site_aniso_U_33
_atom_site_aniso_U_23
_atom_site_aniso_U_13
_atom_site_aniso_U_12
S1 0.0486(13) 0.0380(11) 0.0398(12) -0.0194(9) -0.0193(10) 0.0194(10)
O1 0.052(4) 0.045(3) 0.050(3) -0.023(3) -0.026(3) 0.017(3)
O2 0.049(3) 0.039(3) 0.027(3) -0.011(2) -0.016(3) 0.011(3)
C1 0.031(4) 0.027(4) 0.027(4) -0.004(3) -0.003(3) 0.006(3)
C2 0.039(4) 0.032(4) 0.025(4) -0.011(3) -0.016(3) 0.007(3)
C3 0.065(6) 0.020(4) 0.031(4) -0.015(3) -0.012(4) 0.004(4)
C4 0.042(5) 0.030(4) 0.045(5) -0.013(4) -0.023(4) 0.013(3)
C5 0.041(4) 0.032(4) 0.036(4) -0.015(3) -0.018(3) 0.018(3)
O5 0.037(6) 0.014(7) 0.037(6) 0.000 0.000 0.000
O6 0.015(4) 0.015(4) 0.019(6) 0.000 0.000 0.000
O7 0.060 0.068 0.070 0.000 0.000 0.030
Sr1 0.0371(6) 0.0221(6) 0.0175(5) 0.000 0.000 -0.0058(4)
Sr2 0.0454(10) 0.0454(10) 0.0454(10) 0.000 0.000 0.000
O5' 0.049(10) 0.007(11) 0.049(10) 0.000 0.000 0.000
O5'' 0.053(11) 0.005(12) 0.053(11) 0.000 0.000 0.000

loop_
_atom_type_symbol
_atom_type_description
_atom_type_scat_dispersion_real
_atom_type_scat_dispersion_imag
_atom_type_scat_source
C C 0.0033 0.0016 'International Tables Vol C Tables 4.2.6.8 and 6.1.1.4'
O O 0.0106 0.0060 'International Tables Vol C Tables 4.2.6.8 and 6.1.1.4'
S S 0.1246 0.1234 'International Tables Vol C Tables 4.2.6.8 and 6.1.1.4'
Sr Sr -1.5307 3.2498 'International Tables Vol C Tables 4.2.6.8 and 6.1.1.4'
H H 0.0000 0.0000 'International Tables Vol C Tables 4.2.6.8 and 6.1.1.4'

loop_
_geom_angle_atom_site_label_1
_geom_angle_atom_site_label_2
_geom_angle_atom_site_label_3
_geom_angle
_geom_angle_site_symmetry_1
_geom_angle_site_symmetry_3
C2 S1 C5 91.1(4) . .
C1 O1 Sr1 93.2(4) . .
C1 O2 Sr1 161.0(5) . 50_654
C1 O2 Sr1 94.1(4) . .
Sr1 O2 Sr1 94.54(17) 50_654 .
O1 C1 O2 123.4(7) . .
O1 C1 C2 118.8(6) . .
O2 C1 C2 117.8(6) . .
O1 C1 Sr1 62.1(4) . .
O2 C1 Sr1 61.3(4) . .
C2 C1 Sr1 177.8(6) . .
C3 C2 C1 126.6(7) . .
C3 C2 S1 114.3(5) . .
C1 C2 S1 119.1(5) . .
C2 C3 C4 109.3(7) . .
C2 C3 H3 125.3 . .
C4 C3 H3 125.3 . .
C5 C4 C5 117.7(7) . 22_566
C5 C4 C3 113.4(7) . .
C5 C4 C3 128.8(7) 22_566 .
C4 C5 C4 122.3(7) . 63_656
C4 C5 S1 111.9(6) . .
C4 C5 S1 125.9(6) 63_656 .
Sr1 O6 Sr1 90.0 . 122_567
Sr1 O6 Sr1 90.003(1) . 50_654
Sr1 O6 Sr1 180.0 122_567 50_654
Sr1 O6 Sr1 180.0 . 169_667
Sr1 O6 Sr1 90.000(1) 122_567 169_667
Sr1 O6 Sr1 90.0 50_654 169_667
O2 Sr1 O2 78.3(3) 122_567 28_564
O2 Sr1 O7 84.1(2) 122_567 .
O2 Sr1 O7 84.1(2) 28_564 .
O2 Sr1 O2 93.7(3) 122_567 99_557
O2 Sr1 O2 143.9(2) 28_564 99_557
O7 Sr1 O2 130.6(2) . 99_557
O2 Sr1 O2 143.9(2) 122_567 .
O2 Sr1 O2 93.7(3) 28_564 .
O7 Sr1 O2 130.6(2) . .
O2 Sr1 O2 72.0(2) 99_557 .
O2 Sr1 O6 73.38(13) 122_567 .
O2 Sr1 O6 73.38(13) 28_564 .
O7 Sr1 O6 150.7(3) . .
O2 Sr1 O6 70.58(12) 99_557 .
O2 Sr1 O6 70.58(12) . .
O2 Sr1 O1 88.3(2) 122_567 99_557
O2 Sr1 O1 161.2(2) 28_564 99_557
O7 Sr1 O1 81.3(2) . 99_557
O2 Sr1 O1 49.27(17) 99_557 99_557
O2 Sr1 O1 104.8(2) . 99_557
O6 Sr1 O1 115.69(13) . 99_557
O2 Sr1 O1 161.2(2) 122_567 .
O2 Sr1 O1 88.3(2) 28_564 .
O7 Sr1 O1 81.4(2) . .
O2 Sr1 O1 104.8(2) 99_557 .
O2 Sr1 O1 49.27(17) . .
O6 Sr1 O1 115.68(13) . .
O1 Sr1 O1 101.1(3) 99_557 .
O2 Sr1 C1 90.72(19) 122_567 99_557
O2 Sr1 C1 164.45(19) 28_564 99_557
O7 Sr1 C1 106.0(2) . 99_557
O2 Sr1 C1 24.65(18) 99_557 99_557
O2 Sr1 C1 88.65(19) . 99_557
O6 Sr1 C1 93.03(14) . 99_557
O1 Sr1 C1 24.63(18) 99_557 99_557
O1 Sr1 C1 104.7(2) . 99_557
O2 Sr1 C1 164.45(19) 122_567 .
O2 Sr1 C1 90.72(19) 28_564 .
O7 Sr1 C1 106.0(2) . .
O2 Sr1 C1 88.65(19) 99_557 .
O2 Sr1 C1 24.65(18) . .
O6 Sr1 C1 93.03(14) . .
O1 Sr1 C1 104.7(2) 99_557 .
O1 Sr1 C1 24.63(18) . .
C1 Sr1 C1 97.7(3) 99_557 .
O2 Sr1 Sr1 44.62(12) 122_567 122_567
O2 Sr1 Sr1 44.62(12) 28_564 122_567
O7 Sr1 Sr1 105.7(3) . 122_567
O2 Sr1 Sr1 106.63(13) 99_557 122_567
O2 Sr1 Sr1 106.63(13) . 122_567
O6 Sr1 Sr1 45.002(1) . 122_567
O1 Sr1 Sr1 129.41(15) 99_557 122_567
O1 Sr1 Sr1 129.41(15) . 122_567
C1 Sr1 Sr1 120.09(14) 99_557 122_567
C1 Sr1 Sr1 120.09(14) . 122_567
O2 Sr1 Sr1 107.90(14) 122_567 50_654
O2 Sr1 Sr1 107.90(14) 28_564 50_654
O7 Sr1 Sr1 164.3(3) . 50_654
O2 Sr1 Sr1 40.85(11) 99_557 50_654
O2 Sr1 Sr1 40.85(11) . 50_654
O6 Sr1 Sr1 45.0 . 50_654
O1 Sr1 Sr1 88.74(13) 99_557 50_654
O1 Sr1 Sr1 88.74(13) . 50_654
C1 Sr1 Sr1 64.75(14) 99_557 50_654
C1 Sr1 Sr1 64.75(14) . 50_654
Sr1 Sr1 Sr1 90.0 122_567 50_654
O5 Sr2 O5 180.0 85_566 57_554
O5 Sr2 O5 90.000(3) 85_566 50_654
O5 Sr2 O5 90.0 57_554 50_654
O5 Sr2 O5 90.000(1) 85_566 75_665
O5 Sr2 O5 90.0 57_554 75_665
O5 Sr2 O5 90.000(3) 50_654 75_665
O5 Sr2 O5 90.0 85_566 28_564
O5 Sr2 O5 90.0 57_554 28_564
O5 Sr2 O5 180.0 50_654 28_564
O5 Sr2 O5 90.0 75_665 28_564
O5 Sr2 O5 90.0 85_566 .
O5 Sr2 O5 90.000(1) 57_554 .
O5 Sr2 O5 90.000(2) 50_654 .
O5 Sr2 O5 180.0 75_665 .
O5 Sr2 O5 90.000(2) 28_564 .

loop_
_geom_bond_atom_site_label_1
_geom_bond_atom_site_label_2
_geom_bond_distance
_geom_bond_site_symmetry_2
S1 C2 1.729(7) .
S1 C5 1.722(7) .
O1 C1 1.254(9) .
O1 Sr1 2.660(5) .
O2 C1 1.256(9) .
O2 Sr1 2.459(5) 50_654
O2 Sr1 2.641(5) .
C1 C2 1.476(10) .
C1 Sr1 3.004(7) .
C2 C3 1.400(11) .
C3 C4 1.442(10) .
C3 H3 0.9300 .
C4 C5 1.405(11) .
C4 C5 1.419(11) 22_566
C5 C4 1.419(11) 63_656
O5 Sr2 2.42(2) .
O6 Sr1 2.6500(10) .
O6 Sr1 2.6501(10) 122_567
O6 Sr1 2.6501(10) 50_654
O6 Sr1 2.6501(10) 169_667
O7 Sr1 2.504(9) .
Sr1 O2 2.459(5) 122_567
Sr1 O2 2.459(5) 28_564
Sr1 O2 2.641(5) 99_557
Sr1 O1 2.660(5) 99_557
Sr1 C1 3.004(7) 99_557
Sr1 Sr1 3.7476(14) 122_567
Sr1 Sr1 3.7478(14) 50_654
Sr2 O5 2.42(2) 85_566
Sr2 O5 2.42(2) 57_554
Sr2 O5 2.42(2) 50_654
Sr2 O5 2.42(2) 75_665
Sr2 O5 2.42(2) 28_564
O5' O5'' 1.45(4) .

loop_
_geom_torsion_atom_site_label_1
_geom_torsion_atom_site_label_2
_geom_torsion_atom_site_label_3
_geom_torsion_atom_site_label_4
_geom_torsion
_geom_torsion_site_symmetry_1
_geom_torsion_site_symmetry_4
Sr1 O1 C1 O2 1.9(9) . .
Sr1 O1 C1 C2 -177.8(6) . .
Sr1 O2 C1 O1 115.0(14) 50_654 .
Sr1 O2 C1 O1 -1.9(9) . .
Sr1 O2 C1 C2 -65.4(18) 50_654 .
Sr1 O2 C1 C2 177.8(6) . .
Sr1 O2 C1 Sr1 116.8(15) 50_654 .
O1 C1 C2 C3 178.7(8) . .
O2 C1 C2 C3 -1.0(13) . .
O1 C1 C2 S1 0.2(11) . .
O2 C1 C2 S1 -179.5(6) . .
C5 S1 C2 C3 -0.5(7) . .
C5 S1 C2 C1 178.2(7) . .
C1 C2 C3 C4 -178.1(8) . .
S1 C2 C3 C4 0.4(10) . .
C2 C3 C4 C5 -0.1(11) . .
C2 C3 C4 C5 -179.6(9) . 22_566
C5 C4 C5 C4 -0.3(19) 22_566 63_656
C3 C4 C5 C4 -179.9(6) . 63_656
C5 C4 C5 S1 179.3(5) 22_566 .
C3 C4 C5 S1 -0.2(11) . .
C2 S1 C5 C4 0.4(8) . .
C2 S1 C5 C4 180.0(9) . 63_656
